data_2000557
loop_
_publ_author_name
'Gilardi, R.'
'Flippen-Anderson, J. L.'
'George, C. F.'

_publ_section_title
;
 Structure of
 8,10-diacetyl-2,4,6-trinitro-2,4,6,8,10-pentaazabicyclo[5.3.0]decane
;
_journal_issue 10
_journal_name_full 'Acta Crystallographica Section C'
_journal_page_first 1872
_journal_page_last 1873
_journal_paper_doi 10.1107/S0108270192001707
_journal_volume 48
_journal_year 1992
_chemical_formula_sum 'C9 H14 N8 O8'
_chemical_formula_weight 362.3
_space_group_crystal_system orthorhombic
_space_group_IT_number 19
_space_group_name_Hall 'P 2ac 2ab'
_space_group_name_H-M_alt 'P 21 21 21'
_cell_angle_alpha 90
_cell_angle_beta 90
_cell_angle_gamma 90
_cell_formula_units_Z 4
_cell_length_a 8.1446(11)
_cell_length_b 12.238(2)
_cell_length_c 14.186(3)
_cell_volume 1414.0(4)
_diffrn_radiation_type Cu
_diffrn_radiation_wavelength 1.54184
_exptl_absorpt_coefficient_mu 1.26
_exptl_crystal_density_diffrn 1.702
_exptl_crystal_F_000 752
_cod_data_source_file hh0608.cif
_cod_data_source_block hh0608a
_cod_depositor_comments
;
 Updating space group information and adding the symmetry operation list.

 Antanas Vaitkus,
 2018-06-18
;
_cod_original_cell_volume 1413.9(4)
_cod_database_code 2000557

loop_
_space_group_symop_id
_space_group_symop_operation_xyz
1 x,y,z
2 -x+1/2,-y,z+1/2
3 x+1/2,-y+1/2,-z
4 -x,y+1/2,-z+1/2

loop_
_atom_site_label
_atom_site_fract_x
_atom_site_fract_y
_atom_site_fract_z
_atom_site_U_iso_or_equiv
C(1) .1280(5) .1323(3) .5238(3) .0260(10)
N(2) .0012(5) .1174(3) .4532(2) .0300(10)
C(3) -.1494(6) .0608(4) .4782(4) .0380(10)
N(4) -.1312(5) -.0568(3) .4719(3) .0390(10)
C(5) -.0032(7) -.1090(4) .5261(3) .0370(10)
N(6) .1616(5) -.0716(3) .5041(3) .0310(10)
C(7) .2326(6) .0282(3) .5435(3) .0260(10)
N(8) .2446(5) .0265(3) .6448(2) .0300(10)
C(9) .1216(7) .0938(4) .6911(3) .0360(10)
N(10) .0638(4) .1635(3) .6147(2) .0280(10)
N(2A) -.0055(5) .1942(3) .3811(3) .0390(10)
O(2A) -.1350(5) .2023(3) .3378(3) .0570(10)
O(2B) .1178(5) .2462(3) .3642(3) .0520(10)
N(4A) -.1876(5) -.1091(4) .3903(3) .0460(10)
O(4A) -.1668(5) -.2073(3) .3857(3) .065(2)
O(4B) -.2624(5) -.0537(3) .3333(3) .0570(10)
N(6A) .2563(5) -.1349(3) .4450(3) .0400(10)
O(6A) .3971(4) -.1055(3) .4294(2) .0490(10)
O(6B) .1945(5) -.2178(3) .4126(3) .0590(10)
C(8) .3811(6) -.0029(3) .6976(3) .0330(10)
C(8A) .5252(7) -.0472(5) .6460(4) .049(2)
O(8) .3776(5) .0090(3) .7825(2) .0490(10)
C(10) .0051(5) .2678(3) .6263(3) .0300(10)
C(10A) -.0321(7) .3035(4) .7239(3) .042(2)
O(10) -.0099(4) .3263(2) .5566(2) .0380(10)
H(1) .200(5) .186(3) .501(3) .029
H(3A) -.166(6) .072(4) .541(4) .043
H(3B) -.250(6) .086(4) .436(3) .043
H(5A) -.028(6) -.088(4) .588(3) .042
H(5B) -.010(6) -.193(4) .519(3) .042
H(7) .334(6) .038(4) .514(3) .029
H(9A) .032(6) .056(4) .710(3) .039
H(9B) .196(6) .137(4) .742(3) .039
H(12A) .5399 -.0123 .5865 .054
H(12C) .6190 -.0099 .6713 .054
H(12B) .5133 -.1168 .6764 .054
H(15C) .0706 .3314 .7468 .053
H(15A) -.0726 .2489 .7666 .053
H(15B) -.1101 .3620 .7194 .053

loop_
_geom_bond_atom_site_label_1
_geom_bond_atom_site_label_2
_geom_bond_distance
C(1) N(2) 1.450(5)
C(1) N(10) 1.443(5)
N(2) N(2A) 1.390(5)
N(4) C(5) 1.443(6)
C(5) N(6) 1.453(6)
N(6) N(6A) 1.378(5)
N(8) C(9) 1.453(6)
C(9) N(10) 1.458(6)
N(2) O(2A) 1.224(6)
N(4A) O(4A) 1.215(6)
N(6A) O(6A) 1.222(5)
C(8) C(8A) 1.485(7)
C(10) C(10A) 1.483(7)
C(1) C(7) 1.558(6)
N(2) C(3) 1.453(6)
C(3) N(4) 1.449(6)
N(4) N(4A) 1.400(6)
N(6) C(7) 1.461(5)
C(7) N(8) 1.442(5)
N(8) C(8) 1.388(6)
N(10) C(10) 1.372(5)
N(2A) O(2B) 1.213(6)
N(4A) O(4B) 1.219(6)
N(6a) O(6B) 1.222(5)
C(8) O(8) 1.212(5)
C(10) O(10) 1.227(5)
